data_7227248
loop_
_publ_author_name
'Szafra\'nski, Marek'

_publ_section_title
;
 Comment on &#x201C;1,4-Diazabicyclo[2.2.2]octane-based disalts showing
 non-centrosymmetric structures and phase transition behaviors&#x201D; by
 X.-B. Han, P. Hu, C. Shi and W. Zhang, CrystEngComm, 2016, 18, 1563
;
_journal_issue 1
_journal_name_full CrystEngComm
_journal_page_first 179
_journal_paper_doi 10.1039/C6CE01469K
_journal_volume 19
_journal_year 2017
_chemical_formula_moiety '2(Cl O4), C6 H14 N2, H2 O'
_chemical_formula_sum 'C6 H16 Cl2 N2 O9'
_chemical_formula_weight 331.11
_chemical_name_common 'dabco diperchlorate monohydrate'
_space_group_crystal_system triclinic
_space_group_IT_number 1
_space_group_name_Hall 'P 1'
_space_group_name_H-M_alt 'P 1'
_symmetry_space_group_name_Hall 'P 1'
_symmetry_space_group_name_H-M 'P 1'
_atom_sites_solution_hydrogens mixed
_atom_sites_solution_primary direct
_atom_sites_solution_secondary difmap
_audit_creation_date 2016-08-29
_audit_creation_method
;
Olex2 1.2
(compiled 2016.02.19 svn.r3266 for OlexSys, GUI svn.r5155)
;
_audit_update_record
;
2016-09-01 deposited with the CCDC.
2016-11-23 downloaded from the CCDC.
;
_cell_angle_alpha 89.9922(16)
_cell_angle_beta 90.0224(16)
_cell_angle_gamma 90.0075(17)
_cell_formula_units_Z 4
_cell_length_a 7.99901(16)
_cell_length_b 11.6844(3)
_cell_length_c 13.2191(2)
_cell_measurement_reflns_used 24302
_cell_measurement_temperature 150.0(1)
_cell_measurement_theta_max 30.1320
_cell_measurement_theta_min 2.3410
_cell_volume 1235.50(4)
_computing_cell_refinement CrysAlisRED
_computing_data_collection CrysAlisCCD
_computing_data_reduction CrysAlisRED
_computing_molecular_graphics 'Olex2 (Dolomanov et al., 2009)'
_computing_publication_material 'Olex2 (Dolomanov et al., 2009)'
_computing_structure_refinement 'ShelXL (Sheldrick, 2015)'
_computing_structure_solution 'SHELXS-97 (Sheldrick, 1990)'
_diffrn_ambient_temperature 150.0(1)
_diffrn_measured_fraction_theta_full 1.000
_diffrn_measured_fraction_theta_max 0.957
_diffrn_measurement_device_type 'Xcalibur, Atlas, Gemini ultra'
_diffrn_measurement_method '\w scans'
_diffrn_radiation_monochromator graphite
_diffrn_radiation_source 'fine-focus sealed tube'
_diffrn_radiation_type MoK\a
_diffrn_radiation_wavelength 0.71073
_diffrn_reflns_av_R_equivalents 0.0343
_diffrn_reflns_av_unetI/netI 0.0314
_diffrn_reflns_Laue_measured_fraction_full 1.000
_diffrn_reflns_Laue_measured_fraction_max 0.957
_diffrn_reflns_limit_h_max 10
_diffrn_reflns_limit_h_min -11
_diffrn_reflns_limit_k_max 16
_diffrn_reflns_limit_k_min -15
_diffrn_reflns_limit_l_max 18
_diffrn_reflns_limit_l_min -18
_diffrn_reflns_number 32604
_diffrn_reflns_point_group_measured_fraction_full 1.000
_diffrn_reflns_point_group_measured_fraction_max 0.939
_diffrn_reflns_theta_full 25.242
_diffrn_reflns_theta_max 30.233
_diffrn_reflns_theta_min 2.326
_exptl_absorpt_coefficient_mu 0.572
_exptl_absorpt_correction_type none
_exptl_crystal_colour colourless
_exptl_crystal_density_diffrn 1.780
_exptl_crystal_description block
_exptl_crystal_F_000 688
_exptl_crystal_size_max 0.50
_exptl_crystal_size_mid 0.48
_exptl_crystal_size_min 0.35
_refine_diff_density_max 0.264
_refine_diff_density_min -0.238
_refine_diff_density_rms 0.042
_refine_ls_abs_structure_details
;
 Flack x determined using 6242 quotients [(I+)-(I-)]/[(I+)+(I-)]
 (Parsons, Flack and Wagner, Acta Cryst. B69 (2013) 249-259).
;
_refine_ls_abs_structure_Flack -0.210(14)
_refine_ls_extinction_coef 0.0039(5)
_refine_ls_extinction_expression Fc^*^=kFc[1+0.001xFc^2^\l^3^/sin(2\q)]^-1/4^
_refine_ls_extinction_method 'SHELXL-2016/4 (Sheldrick 2016)'
_refine_ls_goodness_of_fit_ref 1.038
_refine_ls_hydrogen_treatment mixed
_refine_ls_matrix_type full
_refine_ls_number_parameters 735
_refine_ls_number_reflns 13404
_refine_ls_number_restraints 9
_refine_ls_restrained_S_all 1.039
_refine_ls_R_factor_all 0.0247
_refine_ls_R_factor_gt 0.0239
_refine_ls_shift/su_max 0.000
_refine_ls_shift/su_mean 0.000
_refine_ls_structure_factor_coef Fsqd
_refine_ls_weighting_details 'w=1/[\s^2^(Fo^2^)+(0.0354P)^2^+0.0231P] where P=(Fo^2^+2Fc^2^)/3'
_refine_ls_weighting_scheme calc
_refine_ls_wR_factor_gt 0.0585
_refine_ls_wR_factor_ref 0.0591
_reflns_Friedel_coverage 0.961
_reflns_Friedel_fraction_full 1.000
_reflns_Friedel_fraction_max 0.920
_reflns_number_gt 13071
_reflns_number_total 13404
_reflns_threshold_expression 'I > 2\s(I)'
_cod_data_source_file c6ce01469k2.cif
_cod_data_source_block D_2ClO4_H2O_150
_cod_depositor_comments 'Adding full bibliography for 7227245--7227250.cif.'
_cod_original_cell_volume 1235.51(4)
_cod_database_code 7227248
_shelx_space_group_comment
;
The symmetry employed for this shelxl refinement is uniquely defined
by the following loop, which should always be used as a source of
symmetry information in preference to the above space-group names.
They are only intended as comments.
;
_olex2_refinement_description
;
1. Twinned data refinement
 Scales: 0.5276(9) 0.4724(9)
2. Fixed Uiso
 At 1.2 times of:
  All C(H,H) groups, All O(H,H,H,H,H,H,H,H,H,H,H,H,H,H,H,H) groups
3. Restrained distances
 H1D-O1
 0.86 with sigma of 0.03
 H1C-O1
 0.86 with sigma of 0.03
 H1C-H1D
 1.4 with sigma of 0.03
 H3C-H3D
 1.4 with sigma of 0.03
 H4C-H4D
 1.4 with sigma of 0.03
 H2C-H2D
 1.4 with sigma of 0.03
4.a Secondary CH2 refined with riding coordinates:
 C1(H1A,H1B), C2(H2A,H2B), C3(H3A,H3B), C4(H4A,H4B), C5(H5A,H5B), C6(H6A,H6B),
 C7(H7A,H7B), C8(H8A,H8B), C9(H9A,H9B), C10(H10A,H10B), C11(H11A,H11B),
 C12(H12A,H12B), C13(H13A,H13B), C14(H14A,H14B), C15(H15A,H15B), C16(H16A,H16B),
  C17(H17A,H17B), C18(H18A,H18B), C19(H19A,H19B), C20(H20A,H20B), C21(H21A,
 H21B), C22(H22A,H22B), C23(H23A,H23B), C24(H24A,H24B)
;
_shelx_shelxl_version_number 2016/4
_olex2_submission_special_instructions 'No special instructions were received'

loop_
_space_group_symop_operation_xyz
'x, y, z'

loop_
_atom_site_label
_atom_site_type_symbol
_atom_site_fract_x
_atom_site_fract_y
_atom_site_fract_z
_atom_site_U_iso_or_equiv
_atom_site_adp_type
_atom_site_occupancy
_atom_site_site_symmetry_order
_atom_site_calc_flag
_atom_site_refinement_flags_posn
Cl1 Cl 0.63738(10) 0.43347(6) 0.44046(4) 0.01674(15) Uani 1 1 d .
O11 O 0.6316(4) 0.4521(2) 0.54862(15) 0.0298(6) Uani 1 1 d .
O12 O 0.6683(4) 0.31526(19) 0.41875(17) 0.0295(6) Uani 1 1 d .
O13 O 0.7682(4) 0.5041(3) 0.3964(2) 0.0322(6) Uani 1 1 d .
O14 O 0.4799(3) 0.4676(2) 0.39727(18) 0.0269(5) Uani 1 1 d .
Cl2 Cl 0.19650(10) 0.43461(6) 0.94850(5) 0.01657(15) Uani 1 1 d .
O21 O 0.2302(4) 0.4433(2) 1.05584(16) 0.0271(6) Uani 1 1 d .
O22 O 0.3382(4) 0.4814(2) 0.89389(19) 0.0267(6) Uani 1 1 d .
O23 O 0.0492(3) 0.5011(2) 0.9256(2) 0.0301(6) Uani 1 1 d .
O24 O 0.1715(4) 0.31720(19) 0.92112(18) 0.0312(6) Uani 1 1 d .
Cl3 Cl 0.19670(10) 0.93458(6) 0.89482(5) 0.01630(15) Uani 1 1 d .
O31 O 0.2311(3) 0.9434(2) 0.78737(17) 0.0256(5) Uani 1 1 d .
O32 O 0.0490(3) 1.0002(2) 0.9178(2) 0.0300(6) Uani 1 1 d .
O33 O 0.3382(4) 0.9816(2) 0.94944(19) 0.0273(6) Uani 1 1 d .
O34 O 0.1703(4) 0.81782(19) 0.92226(18) 0.0326(6) Uani 1 1 d .
Cl4 Cl 0.63770(10) -0.06638(6) 0.40266(4) 0.01692(15) Uani 1 1 d .
O41 O 0.6331(4) -0.0471(2) 0.29474(15) 0.0284(6) Uani 1 1 d .
O42 O 0.4799(3) -0.0323(2) 0.44571(18) 0.0262(5) Uani 1 1 d .
O43 O 0.7679(4) 0.0028(3) 0.4470(2) 0.0317(6) Uani 1 1 d .
O44 O 0.6677(4) -0.18462(19) 0.42438(17) 0.0287(6) Uani 1 1 d .
Cl5 Cl 0.15411(10) 0.74706(6) 0.26376(5) 0.01665(14) Uani 1 1 d .
O51 O 0.1925(4) 0.62606(19) 0.26709(19) 0.0285(5) Uani 1 1 d .
O52 O 0.0223(4) 0.7710(2) 0.3343(2) 0.0387(6) Uani 1 1 d .
O53 O 0.1057(4) 0.7794(3) 0.16362(19) 0.0381(7) Uani 1 1 d .
O54 O 0.3013(3) 0.8100(2) 0.29212(19) 0.0271(5) Uani 1 1 d .
Cl6 Cl 0.15401(10) 0.24701(6) 0.57936(5) 0.01644(14) Uani 1 1 d .
O61 O 0.1048(4) 0.2783(2) 0.67947(19) 0.0373(7) Uani 1 1 d .
O62 O 0.0220(4) 0.2707(2) 0.5088(2) 0.0383(6) Uani 1 1 d .
O63 O 0.1925(4) 0.12622(19) 0.57615(19) 0.0285(5) Uani 1 1 d .
O64 O 0.3019(3) 0.3105(2) 0.55133(19) 0.0279(5) Uani 1 1 d .
Cl7 Cl 0.67088(10) 0.75440(6) 0.76038(5) 0.01597(15) Uani 1 1 d .
O71 O 0.6102(4) 0.6382(2) 0.77074(19) 0.0297(6) Uani 1 1 d .
O72 O 0.8451(3) 0.7576(2) 0.78415(19) 0.0281(5) Uani 1 1 d .
O73 O 0.6446(4) 0.7934(2) 0.65882(17) 0.0330(6) Uani 1 1 d .
O74 O 0.5803(4) 0.8263(2) 0.82936(19) 0.0319(6) Uani 1 1 d .
Cl8 Cl 0.67086(10) 0.25445(6) 0.08291(5) 0.01595(15) Uani 1 1 d .
O81 O 0.6097(4) 0.1382(2) 0.07251(19) 0.0305(6) Uani 1 1 d .
O82 O 0.8453(3) 0.2576(2) 0.05881(19) 0.0273(5) Uani 1 1 d .
O83 O 0.5794(4) 0.3261(2) 0.01405(19) 0.0322(6) Uani 1 1 d .
O84 O 0.6448(4) 0.2930(2) 0.18455(17) 0.0333(6) Uani 1 1 d .
N1 N 0.1164(4) 1.2326(2) 0.21550(18) 0.0161(5) Uani 1 1 d .
N2 N 0.2687(4) 1.0658(2) 0.28872(19) 0.0161(5) Uani 1 1 d .
C1 C 0.0940(4) 1.0660(3) 0.3298(2) 0.0181(6) Uani 1 1 d .
H1A H 0.095328 1.081716 0.401854 0.022 Uiso 1 1 calc R
H1B H 0.041803 0.992096 0.319010 0.022 Uiso 1 1 calc R
C2 C -0.0035(4) 1.1597(3) 0.2737(2) 0.0184(6) Uani 1 1 d .
H2A H -0.083549 1.125061 0.227790 0.022 Uiso 1 1 calc R
H2B H -0.064465 1.206442 0.321797 0.022 Uiso 1 1 calc R
C3 C 0.3585(5) 1.1733(3) 0.3184(2) 0.0204(6) Uani 1 1 d .
H3A H 0.467023 1.176394 0.285878 0.025 Uiso 1 1 calc R
H3B H 0.375101 1.175126 0.391097 0.025 Uiso 1 1 calc R
C4 C 0.2518(5) 1.2753(3) 0.2852(2) 0.0223(7) Uani 1 1 d .
H4A H 0.202382 1.311875 0.343904 0.027 Uiso 1 1 calc R
H4B H 0.320867 1.331066 0.250480 0.027 Uiso 1 1 calc R
C5 C 0.2645(5) 1.0543(3) 0.1755(2) 0.0184(6) Uani 1 1 d .
H5A H 0.194549 0.990012 0.156290 0.022 Uiso 1 1 calc R
H5B H 0.376384 1.040853 0.149795 0.022 Uiso 1 1 calc R
C6 C 0.1940(4) 1.1652(2) 0.13119(19) 0.0179(6) Uani 1 1 d .
H6A H 0.282780 1.209215 0.099812 0.021 Uiso 1 1 calc R
H6B H 0.110699 1.147885 0.080084 0.021 Uiso 1 1 calc R
N3 N 0.1165(4) 0.7321(2) 0.62780(18) 0.0163(5) Uani 1 1 d .
N4 N 0.2681(4) 0.5658(2) 0.55478(19) 0.0153(5) Uani 1 1 d .
C7 C 0.0942(4) 0.5657(3) 0.5134(2) 0.0177(6) Uani 1 1 d .
H7A H 0.042376 0.491626 0.523963 0.021 Uiso 1 1 calc R
H7B H 0.095911 0.581554 0.441380 0.021 Uiso 1 1 calc R
C8 C -0.0043(4) 0.6593(3) 0.5696(2) 0.0190(6) Uani 1 1 d .
H8A H -0.065317 0.706083 0.521538 0.023 Uiso 1 1 calc R
H8B H -0.084078 0.624537 0.615523 0.023 Uiso 1 1 calc R
C9 C 0.3582(5) 0.6729(3) 0.5248(2) 0.0203(6) Uani 1 1 d .
H9A H 0.374321 0.674654 0.452075 0.024 Uiso 1 1 calc R
H9B H 0.467015 0.675779 0.557098 0.024 Uiso 1 1 calc R
C10 C 0.2518(5) 0.7756(3) 0.5583(2) 0.0212(6) Uani 1 1 d .
H10A H 0.321032 0.831033 0.593337 0.025 Uiso 1 1 calc R
H10B H 0.202427 0.812537 0.499752 0.025 Uiso 1 1 calc R
C11 C 0.2643(4) 0.5542(3) 0.6679(2) 0.0176(6) Uani 1 1 d .
H11A H 0.376253 0.540771 0.693464 0.021 Uiso 1 1 calc R
H11B H 0.194439 0.489895 0.687084 0.021 Uiso 1 1 calc R
C12 C 0.1940(4) 0.6648(2) 0.7124(2) 0.0188(6) Uani 1 1 d .
H12A H 0.110726 0.647371 0.763412 0.023 Uiso 1 1 calc R
H12B H 0.282833 0.708751 0.743797 0.023 Uiso 1 1 calc R
N5 N 0.7141(4) 0.2476(2) 0.72765(18) 0.0184(6) Uani 1 1 d .
N6 N 0.5506(4) 0.0741(2) 0.77660(18) 0.0154(5) Uani 1 1 d .
C13 C 0.4575(5) 0.1789(3) 0.8099(2) 0.0201(6) Uani 1 1 d .
H13A H 0.455715 0.183191 0.883166 0.024 Uiso 1 1 calc R
H13B H 0.343065 0.175945 0.785773 0.024 Uiso 1 1 calc R
C14 C 0.5466(5) 0.2841(3) 0.7661(2) 0.0231(7) Uani 1 1 d .
H14A H 0.480999 0.316417 0.711329 0.028 Uiso 1 1 calc R
H14B H 0.559798 0.342051 0.818008 0.028 Uiso 1 1 calc R
C15 C 0.5732(5) 0.0759(3) 0.66394(19) 0.0188(6) Uani 1 1 d .
H15A H 0.466273 0.087692 0.630958 0.023 Uiso 1 1 calc R
H15B H 0.618491 0.003278 0.641194 0.023 Uiso 1 1 calc R
C16 C 0.6930(5) 0.1729(2) 0.6366(2) 0.0221(6) Uani 1 1 d .
H16A H 0.800302 0.141806 0.616248 0.027 Uiso 1 1 calc R
H16B H 0.648113 0.217114 0.580794 0.027 Uiso 1 1 calc R
C17 C 0.8057(4) 0.1847(3) 0.8092(2) 0.0224(6) Uani 1 1 d .
H17A H 0.805589 0.229301 0.871062 0.027 Uiso 1 1 calc R
H17B H 0.920804 0.171900 0.789050 0.027 Uiso 1 1 calc R
C18 C 0.7176(4) 0.0698(3) 0.8266(2) 0.0207(6) Uani 1 1 d .
H18A H 0.783680 0.008058 0.798327 0.025 Uiso 1 1 calc R
H18B H 0.704328 0.056110 0.898571 0.025 Uiso 1 1 calc R
N7 N 0.7144(4) 0.7478(2) 0.11566(18) 0.0183(6) Uani 1 1 d .
N8 N 0.5493(4) 0.5741(2) 0.06692(18) 0.0163(5) Uani 1 1 d .
C19 C 0.8063(5) 0.6837(3) 0.0341(2) 0.0234(6) Uani 1 1 d .
H19A H 0.921206 0.670641 0.054577 0.028 Uiso 1 1 calc R
H19B H 0.806823 0.728038 -0.027897 0.028 Uiso 1 1 calc R
C20 C 0.7186(4) 0.5702(3) 0.0169(2) 0.0205(6) Uani 1 1 d .
H20A H 0.705875 0.556398 -0.055032 0.025 Uiso 1 1 calc R
H20B H 0.784575 0.508418 0.045428 0.025 Uiso 1 1 calc R
C21 C 0.5448(5) 0.7843(3) 0.0776(2) 0.0230(7) Uani 1 1 d .
H21A H 0.556999 0.842805 0.026082 0.028 Uiso 1 1 calc R
H21B H 0.479373 0.815824 0.132792 0.028 Uiso 1 1 calc R
C22 C 0.4568(5) 0.6796(3) 0.0335(2) 0.0202(6) Uani 1 1 d .
H22A H 0.342061 0.676591 0.057128 0.024 Uiso 1 1 calc R
H22B H 0.455689 0.684101 -0.039745 0.024 Uiso 1 1 calc R
C23 C 0.6918(5) 0.6730(2) 0.2069(2) 0.0227(7) Uani 1 1 d .
H23A H 0.645992 0.717387 0.262381 0.027 Uiso 1 1 calc R
H23B H 0.798846 0.642127 0.228090 0.027 Uiso 1 1 calc R
C24 C 0.5732(5) 0.5760(3) 0.17958(19) 0.0189(6) Uani 1 1 d .
H24A H 0.619171 0.503566 0.202147 0.023 Uiso 1 1 calc R
H24B H 0.466349 0.587326 0.212830 0.023 Uiso 1 1 calc R
O1 O 0.9614(3) 0.9425(2) 0.6215(2) 0.0270(5) Uani 1 1 d D
O2 O 0.9631(4) 0.4431(2) 0.2215(2) 0.0269(5) Uani 1 1 d .
O3 O 0.8552(4) 0.9603(2) 0.09516(19) 0.0261(5) Uani 1 1 d .
O4 O 0.8560(4) 0.4610(2) 0.74796(19) 0.0267(5) Uani 1 1 d .
H1C H 1.031(5) 0.983(3) 0.620(3) 0.032 Uiso 1 1 d DR
H1D H 0.891(5) 0.945(4) 0.570(3) 0.032 Uiso 1 1 d DR
H2C H 0.956(6) 0.419(4) 0.268(3) 0.032 Uiso 1 1 d DR
H2D H 1.049(6) 0.499(3) 0.229(3) 0.032 Uiso 1 1 d DR
H3C H 0.772(6) 0.998(4) 0.090(3) 0.032 Uiso 1 1 d DR
H3D H 0.887(6) 0.950(4) 0.039(3) 0.032 Uiso 1 1 d DR
H4C H 0.929(6) 0.460(4) 0.793(3) 0.032 Uiso 1 1 d DR
H4D H 0.801(6) 0.531(3) 0.762(3) 0.032 Uiso 1 1 d DR
H8 H 0.484(7) 0.513(3) 0.051(3) 0.032 Uiso 1 1 d R
H1 H 0.070(6) 1.286(4) 0.187(3) 0.032 Uiso 1 1 d R
H6 H 0.506(6) 0.000(3) 0.792(3) 0.032 Uiso 1 1 d R
H7 H 0.778(6) 0.810(4) 0.133(3) 0.032 Uiso 1 1 d R
H2 H 0.332(6) 1.008(3) 0.310(3) 0.032 Uiso 1 1 d R
H4 H 0.322(6) 0.514(3) 0.533(3) 0.032 Uiso 1 1 d R
H3 H 0.080(6) 0.797(4) 0.656(3) 0.032 Uiso 1 1 d R
H5 H 0.768(7) 0.304(4) 0.715(3) 0.032 Uiso 1 1 d R

loop_
_atom_site_aniso_label
_atom_site_aniso_U_11
_atom_site_aniso_U_22
_atom_site_aniso_U_33
_atom_site_aniso_U_23
_atom_site_aniso_U_13
_atom_site_aniso_U_12
Cl1 0.0163(4) 0.0206(3) 0.0133(3) 0.0008(2) 0.0014(3) 0.0000(3)
O11 0.0370(16) 0.0374(13) 0.0151(9) -0.0041(8) -0.0021(10) -0.0007(12)
O12 0.0401(17) 0.0228(11) 0.0255(9) -0.0024(8) -0.0014(13) 0.0097(13)
O13 0.0239(13) 0.0411(16) 0.0316(13) 0.0047(11) 0.0057(10) -0.0100(12)
O14 0.0199(13) 0.0354(14) 0.0254(11) 0.0022(10) -0.0016(10) 0.0067(11)
Cl2 0.0142(4) 0.0203(3) 0.0152(3) -0.0013(2) 0.0000(3) 0.0005(3)
O21 0.0294(15) 0.0363(13) 0.0156(9) -0.0016(8) -0.0011(9) -0.0048(11)
O22 0.0204(13) 0.0359(14) 0.0237(11) 0.0013(9) 0.0048(10) -0.0047(12)
O23 0.0196(12) 0.0385(15) 0.0323(12) -0.0014(10) -0.0014(11) 0.0090(12)
O24 0.0428(18) 0.0216(11) 0.0293(10) -0.0070(8) -0.0027(14) -0.0023(13)
Cl3 0.0143(4) 0.0197(3) 0.0148(3) 0.0008(2) 0.0002(3) 0.0007(3)
O31 0.0251(14) 0.0349(13) 0.0168(9) 0.0012(8) 0.0008(9) -0.0026(10)
O32 0.0201(12) 0.0378(14) 0.0321(12) 0.0015(10) 0.0028(11) 0.0088(12)
O33 0.0231(14) 0.0362(14) 0.0226(11) -0.0025(9) -0.0071(10) -0.0053(12)
O34 0.0480(19) 0.0198(11) 0.0300(10) 0.0050(8) 0.0027(14) -0.0033(14)
Cl4 0.0165(4) 0.0205(3) 0.0137(3) -0.0011(2) -0.0007(3) -0.0001(3)
O41 0.0350(15) 0.0361(13) 0.0140(9) 0.0027(8) 0.0005(10) -0.0027(12)
O42 0.0188(12) 0.0345(14) 0.0253(11) -0.0022(9) -0.0007(10) 0.0065(11)
O43 0.0245(14) 0.0397(16) 0.0311(12) -0.0068(11) -0.0041(10) -0.0106(12)
O44 0.0398(17) 0.0215(11) 0.0247(9) 0.0030(8) 0.0029(13) 0.0083(13)
Cl5 0.0151(4) 0.0160(3) 0.0189(3) -0.0007(2) -0.0012(3) -0.0017(3)
O51 0.0315(15) 0.0144(10) 0.0396(12) -0.0010(8) 0.0033(11) 0.0015(11)
O52 0.0301(15) 0.0354(14) 0.0505(15) -0.0042(12) 0.0186(13) 0.0023(12)
O53 0.0469(19) 0.0414(16) 0.0258(11) 0.0067(10) -0.0178(12) -0.0097(14)
O54 0.0218(12) 0.0238(12) 0.0358(12) 0.0029(9) -0.0114(10) -0.0083(10)
Cl6 0.0153(4) 0.0155(3) 0.0184(3) 0.0000(2) 0.0015(3) -0.0017(3)
O61 0.0452(18) 0.0395(15) 0.0270(11) -0.0081(10) 0.0176(11) -0.0087(13)
O62 0.0308(15) 0.0348(14) 0.0493(15) 0.0034(12) -0.0186(13) 0.0030(12)
O63 0.0293(15) 0.0147(10) 0.0414(12) 0.0009(9) -0.0037(11) 0.0013(11)
O64 0.0210(12) 0.0262(12) 0.0365(13) -0.0026(9) 0.0094(10) -0.0073(10)
Cl7 0.0143(4) 0.0160(3) 0.0176(3) 0.0008(2) 0.0000(3) 0.0000(3)
O71 0.0301(16) 0.0155(11) 0.0436(13) 0.0032(9) -0.0006(11) -0.0047(10)
O72 0.0146(11) 0.0409(14) 0.0288(11) 0.0001(10) -0.0033(9) -0.0026(10)
O73 0.0401(16) 0.0363(13) 0.0225(10) 0.0079(9) -0.0109(11) -0.0072(12)
O74 0.0324(15) 0.0222(12) 0.0410(13) -0.0013(10) 0.0156(12) 0.0061(11)
Cl8 0.0144(4) 0.0156(3) 0.0179(3) -0.0009(2) 0.0004(3) 0.0001(3)
O81 0.0311(16) 0.0168(11) 0.0436(13) -0.0035(9) 0.0007(11) -0.0056(11)
O82 0.0144(11) 0.0380(13) 0.0294(11) -0.0014(10) 0.0028(9) -0.0028(10)
O83 0.0311(15) 0.0248(12) 0.0407(12) 0.0011(10) -0.0177(12) 0.0063(11)
O84 0.0393(16) 0.0376(14) 0.0230(10) -0.0086(9) 0.0087(11) -0.0055(13)
N1 0.0164(14) 0.0143(11) 0.0176(10) 0.0002(8) -0.0023(9) -0.0002(10)
N2 0.0153(13) 0.0164(11) 0.0167(10) 0.0024(9) -0.0028(10) -0.0010(10)
C1 0.0156(15) 0.0186(13) 0.0201(12) 0.0038(10) 0.0036(11) -0.0018(12)
C2 0.0127(13) 0.0197(14) 0.0228(12) -0.0010(10) 0.0005(11) -0.0018(10)
C3 0.0188(16) 0.0190(15) 0.0235(13) -0.0002(11) -0.0027(12) -0.0034(12)
C4 0.0276(18) 0.0145(13) 0.0248(13) -0.0021(10) -0.0053(13) -0.0020(13)
C5 0.0204(15) 0.0190(13) 0.0157(11) -0.0008(9) 0.0007(11) 0.0025(12)
C6 0.0192(15) 0.0185(12) 0.0160(10) 0.0032(9) -0.0012(10) 0.0005(11)
N3 0.0177(15) 0.0139(11) 0.0173(10) -0.0001(8) 0.0017(9) 0.0011(10)
N4 0.0133(13) 0.0159(11) 0.0166(10) -0.0040(9) 0.0022(9) 0.0000(10)
C7 0.0143(14) 0.0198(13) 0.0189(12) -0.0038(10) -0.0028(11) -0.0025(12)
C8 0.0142(13) 0.0212(15) 0.0218(12) -0.0002(10) -0.0011(11) 0.0002(11)
C9 0.0169(16) 0.0187(15) 0.0254(14) -0.0007(11) 0.0033(12) -0.0052(12)
C10 0.0262(17) 0.0149(13) 0.0226(13) 0.0011(10) 0.0043(12) -0.0050(12)
C11 0.0192(15) 0.0180(13) 0.0156(11) -0.0008(9) -0.0013(10) 0.0035(11)
C12 0.0198(15) 0.0193(12) 0.0173(11) -0.0012(9) -0.0006(10) 0.0015(11)
N5 0.0225(16) 0.0141(11) 0.0186(11) -0.0002(9) 0.0042(10) -0.0021(11)
N6 0.0143(13) 0.0155(11) 0.0165(10) 0.0002(8) -0.0005(9) -0.0020(10)
C13 0.0149(16) 0.0233(15) 0.0221(13) -0.0037(11) 0.0043(11) 0.0029(12)
C14 0.0226(17) 0.0192(14) 0.0274(14) -0.0030(11) 0.0079(13) 0.0031(13)
C15 0.0211(16) 0.0221(14) 0.0131(11) -0.0025(9) -0.0013(11) 0.0016(12)
C16 0.0311(18) 0.0186(13) 0.0167(11) 0.0004(9) 0.0032(12) -0.0023(13)
C17 0.0187(15) 0.0260(16) 0.0226(14) 0.0037(11) -0.0035(12) -0.0056(12)
C18 0.0181(16) 0.0225(14) 0.0214(12) 0.0055(10) -0.0030(12) -0.0001(12)
N7 0.0211(16) 0.0165(11) 0.0175(10) -0.0002(9) -0.0039(10) -0.0013(11)
N8 0.0149(13) 0.0161(12) 0.0177(10) -0.0011(9) 0.0019(9) -0.0008(10)
C19 0.0194(15) 0.0263(16) 0.0243(14) -0.0034(12) 0.0044(12) -0.0062(12)
C20 0.0192(17) 0.0208(14) 0.0214(12) -0.0047(10) 0.0037(12) 0.0000(12)
C21 0.0225(17) 0.0193(14) 0.0271(14) 0.0017(11) -0.0065(13) 0.0045(13)
C22 0.0159(16) 0.0224(15) 0.0224(13) 0.0030(11) -0.0045(11) 0.0041(12)
C23 0.036(2) 0.0174(13) 0.0145(11) -0.0002(9) -0.0030(12) -0.0029(13)
C24 0.0229(17) 0.0195(13) 0.0143(11) 0.0034(9) 0.0019(11) 0.0025(12)
O1 0.0208(12) 0.0191(11) 0.0412(13) 0.0017(9) -0.0057(10) -0.0015(9)
O2 0.0232(13) 0.0196(11) 0.0378(12) -0.0007(9) 0.0067(11) 0.0007(10)
O3 0.0263(13) 0.0166(11) 0.0354(12) -0.0003(9) 0.0067(10) 0.0015(10)
O4 0.0261(13) 0.0199(11) 0.0341(12) -0.0009(9) -0.0067(10) -0.0010(10)

loop_
_atom_type_symbol
_atom_type_description
_atom_type_scat_dispersion_real
_atom_type_scat_dispersion_imag
_atom_type_scat_source
C C 0.0033 0.0016 'International Tables Vol C Tables 4.2.6.8 and 6.1.1.4'
H H 0.0000 0.0000 'International Tables Vol C Tables 4.2.6.8 and 6.1.1.4'
N N 0.0061 0.0033 'International Tables Vol C Tables 4.2.6.8 and 6.1.1.4'
O O 0.0106 0.0060 'International Tables Vol C Tables 4.2.6.8 and 6.1.1.4'
Cl Cl 0.1484 0.1585 'International Tables Vol C Tables 4.2.6.8 and 6.1.1.4'

loop_
_geom_angle_atom_site_label_1
_geom_angle_atom_site_label_2
_geom_angle_atom_site_label_3
_geom_angle
O11 Cl1 O13 109.48(17)
O12 Cl1 O11 110.39(14)
O12 Cl1 O13 110.04(19)
O12 Cl1 O14 109.80(18)
O14 Cl1 O11 108.79(17)
O14 Cl1 O13 108.30(16)
O21 Cl2 O22 108.42(16)
O23 Cl2 O21 108.63(17)
O23 Cl2 O22 109.27(15)
O24 Cl2 O21 109.93(14)
O24 Cl2 O22 110.13(18)
O24 Cl2 O23 110.42(19)
O32 Cl3 O31 108.91(16)
O32 Cl3 O33 109.48(16)
O33 Cl3 O31 108.19(16)
O34 Cl3 O31 110.18(15)
O34 Cl3 O32 109.50(19)
O34 Cl3 O33 110.54(17)
O42 Cl4 O41 108.96(16)
O42 Cl4 O43 108.49(17)
O43 Cl4 O41 109.40(16)
O44 Cl4 O41 110.63(14)
O44 Cl4 O42 109.54(17)
O44 Cl4 O43 109.78(19)
O52 Cl5 O51 109.07(16)
O52 Cl5 O54 109.41(19)
O53 Cl5 O51 110.07(17)
O53 Cl5 O52 110.5(2)
O53 Cl5 O54 109.15(16)
O54 Cl5 O51 108.56(18)
O61 Cl6 O62 110.5(2)
O61 Cl6 O63 109.63(16)
O61 Cl6 O64 109.39(16)
O62 Cl6 O63 109.03(17)
O62 Cl6 O64 109.66(18)
O64 Cl6 O63 108.63(18)
O72 Cl7 O71 109.33(17)
O72 Cl7 O73 109.90(17)
O72 Cl7 O74 109.69(18)
O73 Cl7 O71 109.71(16)
O73 Cl7 O74 109.57(17)
O74 Cl7 O71 108.62(16)
O82 Cl8 O81 109.35(17)
O82 Cl8 O83 109.90(17)
O82 Cl8 O84 110.06(17)
O83 Cl8 O81 108.29(16)
O84 Cl8 O81 109.54(16)
O84 Cl8 O83 109.67(17)
C2 N1 C4 109.6(2)
C2 N1 C6 110.4(2)
C2 N1 H1 112(3)
C4 N1 H1 111(3)
C6 N1 C4 109.3(3)
C6 N1 H1 104(3)
C1 N2 C5 109.9(2)
C1 N2 H2 115(3)
C3 N2 C1 110.5(3)
C3 N2 C5 110.3(2)
C3 N2 H2 106(3)
C5 N2 H2 105(3)
N2 C1 H1A 110.2
N2 C1 H1B 110.2
N2 C1 C2 107.5(2)
H1A C1 H1B 108.5
C2 C1 H1A 110.2
C2 C1 H1B 110.2
N1 C2 C1 109.2(3)
N1 C2 H2A 109.8
N1 C2 H2B 109.8
C1 C2 H2A 109.8
C1 C2 H2B 109.8
H2A C2 H2B 108.3
N2 C3 H3A 110.1
N2 C3 H3B 110.1
N2 C3 C4 108.1(3)
H3A C3 H3B 108.4
C4 C3 H3A 110.1
C4 C3 H3B 110.1
N1 C4 C3 108.5(3)
N1 C4 H4A 110.0
N1 C4 H4B 110.0
C3 C4 H4A 110.0
C3 C4 H4B 110.0
H4A C4 H4B 108.4
N2 C5 H5A 110.0
N2 C5 H5B 110.0
N2 C5 C6 108.2(2)
H5A C5 H5B 108.4
C6 C5 H5A 110.0
C6 C5 H5B 110.0
N1 C6 C5 108.2(2)
N1 C6 H6A 110.0
N1 C6 H6B 110.0
C5 C6 H6A 110.0
C5 C6 H6B 110.0
H6A C6 H6B 108.4
C8 N3 C10 109.9(2)
C8 N3 C12 110.5(2)
C8 N3 H3 119(3)
C10 N3 H3 102(3)
C12 N3 C10 109.5(3)
C12 N3 H3 106(3)
C7 N4 C9 110.6(3)
C7 N4 C11 110.2(2)
C7 N4 H4 111(4)
C9 N4 C11 110.4(2)
C9 N4 H4 106(3)
C11 N4 H4 108(3)
N4 C7 H7A 110.2
N4 C7 H7B 110.2
N4 C7 C8 107.4(2)
H7A C7 H7B 108.5
C8 C7 H7A 110.2
C8 C7 H7B 110.2
N3 C8 C7 108.7(3)
N3 C8 H8A 109.9
N3 C8 H8B 109.9
C7 C8 H8A 109.9
C7 C8 H8B 109.9
H8A C8 H8B 108.3
N4 C9 H9A 110.1
N4 C9 H9B 110.1
N4 C9 C10 108.0(3)
H9A C9 H9B 108.4
C10 C9 H9A 110.1
C10 C9 H9B 110.1
N3 C10 C9 108.1(2)
N3 C10 H10A 110.1
N3 C10 H10B 110.1
C9 C10 H10A 110.1
C9 C10 H10B 110.1
H10A C10 H10B 108.4
N4 C11 H11A 110.0
N4 C11 H11B 110.0
N4 C11 C12 108.4(2)
H11A C11 H11B 108.4
C12 C11 H11A 110.0
C12 C11 H11B 110.0
N3 C12 C11 108.0(2)
N3 C12 H12A 110.1
N3 C12 H12B 110.1
C11 C12 H12A 110.1
C11 C12 H12B 110.1
H12A C12 H12B 108.4
C14 N5 C16 109.8(3)
C14 N5 C17 109.5(2)
C14 N5 H5 109(4)
C16 N5 C17 110.3(3)
C16 N5 H5 112(3)
C17 N5 H5 106(3)
C13 N6 C15 109.9(2)
C13 N6 H6 119(3)
C15 N6 H6 106(2)
C18 N6 C13 110.0(3)
C18 N6 C15 109.4(2)
C18 N6 H6 102(3)
N6 C13 H13A 110.1
N6 C13 H13B 110.1
N6 C13 C14 108.2(3)
H13A C13 H13B 108.4
C14 C13 H13A 110.1
C14 C13 H13B 110.1
N5 C14 C13 108.4(3)
N5 C14 H14A 110.0
N5 C14 H14B 110.0
C13 C14 H14A 110.0
C13 C14 H14B 110.0
H14A C14 H14B 108.4
N6 C15 H15A 110.0
N6 C15 H15B 110.0
N6 C15 C16 108.7(2)
H15A C15 H15B 108.3
C16 C15 H15A 110.0
C16 C15 H15B 110.0
N5 C16 C15 108.3(2)
N5 C16 H16A 110.0
N5 C16 H16B 110.0
C15 C16 H16A 110.0
C15 C16 H16B 110.0
H16A C16 H16B 108.4
N5 C17 H17A 110.0
N5 C17 H17B 110.0
N5 C17 C18 108.3(3)
H17A C17 H17B 108.4
C18 C17 H17A 110.0
C18 C17 H17B 110.0
N6 C18 C17 108.4(2)
N6 C18 H18A 110.0
N6 C18 H18B 110.0
C17 C18 H18A 110.0
C17 C18 H18B 110.0
H18A C18 H18B 108.4
C19 N7 C21 110.0(2)
C19 N7 H7 108(3)
C21 N7 H7 111(3)
C23 N7 C19 110.2(2)
C23 N7 C21 108.9(3)
C23 N7 H7 110(2)
C20 N8 H8 113(3)
C22 N8 C20 109.8(2)
C22 N8 H8 107(3)
C24 N8 C20 108.8(3)
C24 N8 C22 110.0(2)
C24 N8 H8 108(2)
N7 C19 H19A 110.0
N7 C19 H19B 110.0
N7 C19 C20 108.5(3)
H19A C19 H19B 108.4
C20 C19 H19A 110.0
C20 C19 H19B 110.0
N8 C20 C19 108.8(3)
N8 C20 H20A 109.9
N8 C20 H20B 109.9
C19 C20 H20A 109.9
C19 C20 H20B 109.9
H20A C20 H20B 108.3
N7 C21 H21A 110.0
N7 C21 H21B 110.0
N7 C21 C22 108.4(3)
H21A C21 H21B 108.4
C22 C21 H21A 110.0
C22 C21 H21B 110.0
N8 C22 C21 108.5(3)
N8 C22 H22A 110.0
N8 C22 H22B 110.0
C21 C22 H22A 110.0
C21 C22 H22B 110.0
H22A C22 H22B 108.4
N7 C23 H23A 110.0
N7 C23 H23B 110.0
N7 C23 C24 108.5(2)
H23A C23 H23B 108.4
C24 C23 H23A 110.0
C24 C23 H23B 110.0
N8 C24 C23 109.0(2)
N8 C24 H24A 109.9
N8 C24 H24B 109.9
C23 C24 H24A 109.9
C23 C24 H24B 109.9
H24A C24 H24B 108.3
H1C O1 H1D 116(4)
H2C O2 H2D 104(4)
H3C O3 H3D 106(4)
H4C O4 H4D 101(3)

loop_
_geom_bond_atom_site_label_1
_geom_bond_atom_site_label_2
_geom_bond_distance
Cl1 O11 1.447(2)
Cl1 O12 1.432(2)
Cl1 O13 1.455(3)
Cl1 O14 1.440(3)
Cl2 O21 1.448(2)
Cl2 O22 1.451(3)
Cl2 O23 1.444(3)
Cl2 O24 1.433(2)
Cl3 O31 1.451(2)
Cl3 O32 1.441(3)
Cl3 O33 1.450(3)
Cl3 O34 1.427(2)
Cl4 O41 1.445(2)
Cl4 O42 1.441(3)
Cl4 O43 1.443(3)
Cl4 O44 1.431(2)
Cl5 O51 1.447(2)
Cl5 O52 1.435(3)
Cl5 O53 1.430(2)
Cl5 O54 1.437(3)
Cl6 O61 1.428(2)
Cl6 O62 1.436(3)
Cl6 O63 1.445(2)
Cl6 O64 1.445(3)
Cl7 O71 1.448(2)
Cl7 O72 1.429(3)
Cl7 O73 1.433(2)
Cl7 O74 1.437(3)
Cl8 O81 1.450(2)
Cl8 O82 1.432(3)
Cl8 O83 1.436(2)
Cl8 O84 1.433(2)
N1 C2 1.496(4)
N1 C4 1.507(4)
N1 C6 1.499(4)
N1 H1 0.82(4)
N2 C1 1.500(4)
N2 C3 1.499(4)
N2 C5 1.503(3)
N2 H2 0.89(4)
C1 H1A 0.9700
C1 H1B 0.9700
C1 C2 1.535(4)
C2 H2A 0.9700
C2 H2B 0.9700
C3 H3A 0.9700
C3 H3B 0.9700
C3 C4 1.529(5)
C4 H4A 0.9700
C4 H4B 0.9700
C5 H5A 0.9700
C5 H5B 0.9700
C5 C6 1.530(4)
C6 H6A 0.9700
C6 H6B 0.9700
N3 C8 1.498(4)
N3 C10 1.509(4)
N3 C12 1.501(4)
N3 H3 0.89(4)
N4 C7 1.495(4)
N4 C9 1.498(4)
N4 C11 1.502(3)
N4 H4 0.80(4)
C7 H7A 0.9700
C7 H7B 0.9700
C7 C8 1.540(4)
C8 H8A 0.9700
C8 H8B 0.9700
C9 H9A 0.9700
C9 H9B 0.9700
C9 C10 1.536(5)
C10 H10A 0.9700
C10 H10B 0.9700
C11 H11A 0.9700
C11 H11B 0.9700
C11 C12 1.527(4)
C12 H12A 0.9700
C12 H12B 0.9700
N5 C14 1.495(5)
N5 C16 1.496(4)
N5 C17 1.496(4)
N5 H5 0.80(5)
N6 C13 1.499(4)
N6 C15 1.500(3)
N6 C18 1.491(4)
N6 H6 0.96(4)
C13 H13A 0.9700
C13 H13B 0.9700
C13 C14 1.534(5)
C14 H14A 0.9700
C14 H14B 0.9700
C15 H15A 0.9700
C15 H15B 0.9700
C15 C16 1.528(4)
C16 H16A 0.9700
C16 H16B 0.9700
C17 H17A 0.9700
C17 H17B 0.9700
C17 C18 1.534(4)
C18 H18A 0.9700
C18 H18B 0.9700
N7 C19 1.504(4)
N7 C21 1.509(5)
N7 C23 1.501(4)
N7 H7 0.92(5)
N8 C20 1.508(4)
N8 C22 1.504(4)
N8 C24 1.501(3)
N8 H8 0.91(5)
C19 H19A 0.9700
C19 H19B 0.9700
C19 C20 1.517(4)
C20 H20A 0.9700
C20 H20B 0.9700
C21 H21A 0.9700
C21 H21B 0.9700
C21 C22 1.527(5)
C22 H22A 0.9700
C22 H22B 0.9700
C23 H23A 0.9700
C23 H23B 0.9700
C23 C24 1.522(5)
C24 H24A 0.9700
C24 H24B 0.9700
O1 H1C 0.73(3)
O1 H1D 0.88(3)
O2 H2C 0.68(4)
O2 H2D 0.95(5)
O3 H3C 0.80(5)
O3 H3D 0.79(4)
O4 H4C 0.83(4)
O4 H4D 0.95(4)

loop_
_geom_torsion_atom_site_label_1
_geom_torsion_atom_site_label_2
_geom_torsion_atom_site_label_3
_geom_torsion_atom_site_label_4
_geom_torsion
N2 C1 C2 N1 -11.9(3)
N2 C3 C4 N1 -12.3(4)
N2 C5 C6 N1 -13.7(4)
C1 N2 C3 C4 -53.8(3)
C1 N2 C5 C6 69.5(3)
C2 N1 C4 C3 67.7(3)
C2 N1 C6 C5 -51.7(3)
C3 N2 C1 C2 68.1(3)
C3 N2 C5 C6 -52.5(4)
C4 N1 C2 C1 -53.1(3)
C4 N1 C6 C5 68.9(3)
C5 N2 C1 C2 -53.7(3)
C5 N2 C3 C4 67.9(3)
C6 N1 C2 C1 67.4(3)
C6 N1 C4 C3 -53.5(3)
N4 C7 C8 N3 12.1(3)
N4 C9 C10 N3 11.9(3)
N4 C11 C12 N3 13.6(4)
C7 N4 C9 C10 54.4(3)
C7 N4 C11 C12 -69.6(3)
C8 N3 C10 C9 -67.6(3)
C8 N3 C12 C11 52.0(3)
C9 N4 C7 C8 -68.7(3)
C9 N4 C11 C12 52.8(4)
C10 N3 C8 C7 53.3(3)
C10 N3 C12 C11 -69.3(3)
C11 N4 C7 C8 53.7(3)
C11 N4 C9 C10 -67.8(3)
C12 N3 C8 C7 -67.7(3)
C12 N3 C10 C9 54.0(3)
N5 C17 C18 N6 -14.2(4)
N6 C13 C14 N5 -13.4(3)
N6 C15 C16 N5 -12.8(3)
C13 N6 C15 C16 67.9(3)
C13 N6 C18 C17 -51.9(3)
C14 N5 C16 C15 -53.1(3)
C14 N5 C17 C18 69.2(3)
C15 N6 C13 C14 -52.1(3)
C15 N6 C18 C17 68.9(3)
C16 N5 C14 C13 68.8(3)
C16 N5 C17 C18 -51.8(4)
C17 N5 C14 C13 -52.5(3)
C17 N5 C16 C15 67.8(3)
C18 N6 C13 C14 68.4(3)
C18 N6 C15 C16 -52.9(3)
N7 C19 C20 N8 14.2(4)
N7 C21 C22 N8 14.2(3)
N7 C23 C24 N8 12.0(4)
C19 N7 C21 C22 51.5(3)
C19 N7 C23 C24 -67.1(4)
C20 N8 C22 C21 -68.3(3)
C20 N8 C24 C23 53.1(3)
C21 N7 C19 C20 -68.5(3)
C21 N7 C23 C24 53.6(3)
C22 N8 C20 C19 51.5(3)
C22 N8 C24 C23 -67.2(3)
C23 N7 C19 C20 51.6(4)
C23 N7 C21 C22 -69.3(3)
C24 N8 C20 C19 -68.8(3)
C24 N8 C22 C21 51.3(3)

loop_
_twin_individual_id
_twin_individual_mass_fraction_refined
1 0.5276(9)
2 0.4724(9)
